data_7706215
loop_
_publ_author_name
'Li, Jie'
'Du, Peng'
'Liu, Ying-Ying'
'Ma, Jian-Fang'

_publ_section_title
;
 Assembly of polyoxometalate-thiacalix[4]arene-based inorganic-organic
 hybrids as efficient catalytic oxidation desulfurization catalysts.
;
_journal_issue 4
_journal_name_full 'Dalton transactions (Cambridge, England : 2003)'
_journal_page_first 1349
_journal_page_last 1356
_journal_paper_doi 10.1039/d0dt04097e
_journal_volume 50
_journal_year 2021
_chemical_formula_sum 'C118 H162 Mo24 N32 Ni3 O98 P2 S16'
_chemical_formula_weight 6650.38
_space_group_crystal_system triclinic
_space_group_IT_number 2
_space_group_name_Hall '-P 1'
_space_group_name_H-M_alt 'P -1'
_atom_sites_solution_hydrogens geom
_audit_creation_method SHELXL-2018/3
_audit_update_record
;
2020-11-28 deposited with the CCDC.	2020-12-22 downloaded from the CCDC.
;
_cell_angle_alpha 91.811(3)
_cell_angle_beta 99.556(3)
_cell_angle_gamma 106.631(4)
_cell_formula_units_Z 1
_cell_length_a 13.4965(6)
_cell_length_b 14.0075(7)
_cell_length_c 32.2487(11)
_cell_measurement_reflns_used 9265
_cell_measurement_temperature 293(2)
_cell_measurement_theta_max 25.9660
_cell_measurement_theta_min 3.5240
_cell_volume 5740.4(5)
_computing_structure_refinement 'SHELXL-2018/3 (Sheldrick, 2018)'
_diffrn_ambient_temperature 293(2)
_diffrn_measured_fraction_theta_full 0.995
_diffrn_measured_fraction_theta_max 0.831
_diffrn_measurement_device_type 'Xcalibur, Ruby, Gemini ultra'
_diffrn_radiation_type MoK\a
_diffrn_radiation_wavelength 0.71073
_diffrn_reflns_av_R_equivalents 0.0465
_diffrn_reflns_av_unetI/netI 0.1019
_diffrn_reflns_Laue_measured_fraction_full 0.995
_diffrn_reflns_Laue_measured_fraction_max 0.831
_diffrn_reflns_limit_h_max 16
_diffrn_reflns_limit_h_min -14
_diffrn_reflns_limit_k_max 11
_diffrn_reflns_limit_k_min -17
_diffrn_reflns_limit_l_max 42
_diffrn_reflns_limit_l_min -33
_diffrn_reflns_number 43403
_diffrn_reflns_point_group_measured_fraction_full 0.995
_diffrn_reflns_point_group_measured_fraction_max 0.831
_diffrn_reflns_theta_full 25.242
_diffrn_reflns_theta_max 29.424
_diffrn_reflns_theta_min 3.319
_exptl_absorpt_coefficient_mu 1.747
_exptl_crystal_colour yellow
_exptl_crystal_density_diffrn 1.924
_exptl_crystal_description block
_exptl_crystal_F_000 3256
_exptl_crystal_size_max 0.06
_exptl_crystal_size_mid 0.04
_exptl_crystal_size_min 0.02
_refine_diff_density_max 1.509
_refine_diff_density_min -1.300
_refine_diff_density_rms 0.123
_refine_ls_extinction_method none
_refine_ls_goodness_of_fit_ref 1.030
_refine_ls_hydrogen_treatment constr
_refine_ls_matrix_type full
_refine_ls_number_parameters 1360
_refine_ls_number_reflns 26430
_refine_ls_number_restraints 152
_refine_ls_restrained_S_all 1.036
_refine_ls_R_factor_all 0.1452
_refine_ls_R_factor_gt 0.0749
_refine_ls_shift/su_max 0.000
_refine_ls_shift/su_mean 0.000
_refine_ls_structure_factor_coef Fsqd
_refine_ls_weighting_details 'w=1/[\s^2^(Fo^2^)+(0.0794P)^2^+7.5048P] where P=(Fo^2^+2Fc^2^)/3'
_refine_ls_weighting_scheme calc
_refine_ls_wR_factor_gt 0.1725
_refine_ls_wR_factor_ref 0.2224
_reflns_Friedel_coverage 0.000
_reflns_number_gt 12875
_reflns_number_total 26430
_reflns_threshold_expression 'I > 2\s(I)'
_cod_data_source_file d0dt04097e2.cif
_cod_data_source_block 1
_cod_depositor_comments 'Adding full bibliography for 7706215--7706217.cif.'
_cod_original_cell_volume 5740.4(4)
_cod_database_code 7706215
_shelx_shelxl_version_number 2018/3
_shelx_space_group_comment
;
The symmetry employed for this shelxl refinement is uniquely defined
by the following loop, which should always be used as a source of
symmetry information in preference to the above space-group names.
They are only intended as comments.
;

loop_
_space_group_symop_operation_xyz
'x, y, z'
'-x, -y, -z'

loop_
_atom_site_label
_atom_site_type_symbol
_atom_site_fract_x
_atom_site_fract_y
_atom_site_fract_z
_atom_site_U_iso_or_equiv
_atom_site_adp_type
_atom_site_occupancy
_atom_site_site_symmetry_order
_atom_site_calc_flag
_atom_site_refinement_flags_posn
_atom_site_refinement_flags_adp
_atom_site_refinement_flags_occupancy
_atom_site_disorder_assembly
_atom_site_disorder_group
C1 C 0.5778(10) 1.0901(8) 0.2137(3) 0.074(3) Uani 1 1 d . . . . .
C2 C 0.6562(10) 1.0527(10) 0.2038(3) 0.084(4) Uani 1 1 d . . . . .
H2 H 0.680705 1.069339 0.178904 0.101 Uiso 1 1 calc R U . . .
C3 C 0.7001(8) 0.9917(9) 0.2291(3) 0.073(3) Uani 1 1 d . . . . .
C4 C 0.6639(9) 0.9648(8) 0.2659(3) 0.071(3) Uani 1 1 d . . . . .
C5 C 0.5805(8) 0.9965(8) 0.2760(3) 0.065(3) Uani 1 1 d . . . . .
C6 C 0.5381(8) 1.0553(8) 0.2493(3) 0.067(3) Uani 1 1 d . . . . .
H6 H 0.480125 1.072544 0.255327 0.080 Uiso 1 1 calc R U . . .
C7 C 0.7869(11) 0.9637(12) 0.3281(4) 0.114(5) Uani 1 1 d . . . . .
H7A H 0.829784 1.025356 0.319544 0.137 Uiso 1 1 calc R U . . .
H7B H 0.751450 0.980380 0.349887 0.137 Uiso 1 1 calc R U . . .
C8 C 0.8503(11) 0.9049(12) 0.3438(4) 0.112(5) Uani 1 1 d . . . . .
H8A H 0.902514 0.908079 0.326156 0.135 Uiso 1 1 calc R U . . .
H8B H 0.807054 0.835861 0.342118 0.135 Uiso 1 1 calc R U . . .
C9 C 0.7830(9) 0.8341(12) 0.2171(3) 0.094(4) Uani 1 1 d . . . . .
C10 C 0.8614(10) 0.7950(10) 0.2363(3) 0.087(3) Uani 1 1 d . U . . .
H10 H 0.924335 0.839318 0.250311 0.104 Uiso 1 1 calc R U . . .
C11 C 0.8509(11) 0.6977(11) 0.2355(4) 0.097(3) Uani 1 1 d . U . . .
C12 C 0.7577(10) 0.6275(12) 0.2153(3) 0.098(4) Uani 1 1 d . . . . .
H12 H 0.750015 0.559300 0.214425 0.118 Uiso 1 1 calc R U . . .
C13 C 0.6773(9) 0.6639(12) 0.1965(3) 0.087(4) Uani 1 1 d . . . . .
C14 C 0.6878(10) 0.7641(13) 0.1961(3) 0.089(4) Uani 1 1 d . . . . .
C15 C 0.6044(11) 0.8197(12) 0.1362(4) 0.105(4) Uani 1 1 d . . . . .
H15A H 0.614296 0.765507 0.119542 0.126 Uiso 1 1 calc R U . . .
H15B H 0.658194 0.881138 0.133717 0.126 Uiso 1 1 calc R U . . .
C16 C 0.4923(12) 0.8306(11) 0.1224(4) 0.108(4) Uani 1 1 d . . . . .
H16A H 0.480951 0.877186 0.142628 0.130 Uiso 1 1 calc R U . . .
H16B H 0.440824 0.766265 0.122927 0.130 Uiso 1 1 calc R U . . .
C17 C 0.4508(8) 0.7613(8) 0.0408(3) 0.067(3) Uani 1 1 d . . . . .
C18 C 0.3436(10) 0.8152(11) -0.0199(4) 0.102(4) Uani 1 1 d . . . . .
H18A H 0.304197 0.783143 -0.046741 0.153 Uiso 1 1 calc R U . . .
H18B H 0.297464 0.834217 -0.003761 0.153 Uiso 1 1 calc R U . . .
H18C H 0.397903 0.873580 -0.024023 0.153 Uiso 1 1 calc R U . . .
C19 C 0.2695(9) 0.5780(8) 0.1503(2) 0.067(3) Uani 1 1 d . . . . .
C20 C 0.2523(8) 0.5843(8) 0.1914(3) 0.070(3) Uani 1 1 d . . . . .
H20 H 0.185446 0.582188 0.195951 0.084 Uiso 1 1 calc R U . . .
C21 C 0.3325(8) 0.5939(8) 0.2260(3) 0.062(3) Uani 1 1 d . . . . .
C22 C 0.4318(9) 0.5954(8) 0.2187(3) 0.069(3) Uani 1 1 d . . . . .
C23 C 0.4501(8) 0.5888(8) 0.1783(3) 0.067(3) Uani 1 1 d . . . . .
C24 C 0.1773(10) 0.5645(10) 0.1132(3) 0.085(3) Uani 1 1 d . U . . .
C25 C 0.0911(13) 0.4633(13) 0.1149(5) 0.146(6) Uani 1 1 d D U . . .
H25A H 0.072683 0.459917 0.142423 0.219 Uiso 1 1 calc R U . . .
H25B H 0.029838 0.459295 0.094125 0.219 Uiso 1 1 calc R U . . .
H25C H 0.117785 0.408697 0.109113 0.219 Uiso 1 1 calc R U . . .
C26 C 0.1166(10) 0.6407(10) 0.1199(4) 0.092(4) Uani 1 1 d . . . . .
H26A H 0.096334 0.635233 0.147056 0.139 Uiso 1 1 calc R U . . .
H26B H 0.160901 0.707150 0.118320 0.139 Uiso 1 1 calc R U . . .
H26C H 0.054858 0.626776 0.098300 0.139 Uiso 1 1 calc R U . . .
C27 C 0.2077(14) 0.5731(14) 0.0722(5) 0.163(6) Uani 1 1 d D U . . .
H27A H 0.146277 0.563864 0.050786 0.245 Uiso 1 1 calc R U . . .
H27B H 0.255790 0.638157 0.071341 0.245 Uiso 1 1 calc R U . . .
H27C H 0.241031 0.522903 0.067121 0.245 Uiso 1 1 calc R U . . .
C28 C 0.5306(12) 0.5200(10) 0.2635(3) 0.106(5) Uani 1 1 d . . . . .
H28A H 0.561001 0.492117 0.242603 0.127 Uiso 1 1 calc R U . . .
H28B H 0.465072 0.471718 0.266575 0.127 Uiso 1 1 calc R U . . .
C29 C 0.6083(10) 0.5480(10) 0.3065(4) 0.099(4) Uani 1 1 d . . . . .
H29A H 0.569572 0.548054 0.329277 0.119 Uiso 1 1 calc R U . . .
H29B H 0.656507 0.614445 0.306729 0.119 Uiso 1 1 calc R U . . .
C30 C 0.5844(8) 0.3566(10) 0.3216(3) 0.071(3) Uani 1 1 d . . . . .
C31 C 0.7023(9) 0.2442(11) 0.3249(4) 0.098(4) Uani 1 1 d . . . . .
H31A H 0.755527 0.302813 0.320047 0.147 Uiso 1 1 calc R U . . .
H31B H 0.724825 0.220673 0.351400 0.147 Uiso 1 1 calc R U . . .
H31C H 0.690803 0.193034 0.302596 0.147 Uiso 1 1 calc R U . . .
C32 C 0.5232(10) 0.6989(10) 0.4275(3) 0.084(3) Uani 1 1 d . . . . .
C33 C 0.5324(13) 0.5915(13) 0.4282(5) 0.132(5) Uani 1 1 d . U . . .
H33A H 0.467201 0.545146 0.414292 0.197 Uiso 1 1 calc R U . . .
H33B H 0.587853 0.586720 0.413787 0.197 Uiso 1 1 calc R U . . .
H33C H 0.548010 0.576036 0.456875 0.197 Uiso 1 1 calc R U . . .
C34 C 0.4373(12) 0.7074(12) 0.4518(4) 0.116(5) Uani 1 1 d . U . . .
H34A H 0.370579 0.663957 0.437691 0.175 Uiso 1 1 calc R U . . .
H34B H 0.452851 0.688472 0.479948 0.175 Uiso 1 1 calc R U . . .
H34C H 0.434646 0.775191 0.453003 0.175 Uiso 1 1 calc R U . . .
C35 C 0.6274(10) 0.7668(11) 0.4497(3) 0.104(4) Uani 1 1 d . . . . .
H35A H 0.681307 0.761518 0.434477 0.156 Uiso 1 1 calc R U . . .
H35B H 0.624644 0.834549 0.450843 0.156 Uiso 1 1 calc R U . . .
H35C H 0.642848 0.747830 0.477787 0.156 Uiso 1 1 calc R U . . .
C36 C 0.4930(8) 0.7249(8) 0.3820(3) 0.066(3) Uani 1 1 d . . . . .
C37 C 0.4239(9) 0.6546(9) 0.3515(3) 0.077(3) Uani 1 1 d . . . . .
H37 H 0.397871 0.589490 0.358590 0.093 Uiso 1 1 calc R U . . .
C38 C 0.3915(9) 0.6773(8) 0.3103(3) 0.069(3) Uani 1 1 d . . . . .
C39 C 0.4304(7) 0.7744(8) 0.3002(2) 0.058(2) Uani 1 1 d . . . . .
C40 C 0.5011(7) 0.8456(7) 0.3300(3) 0.058(2) Uani 1 1 d . . . . .
C41 C 0.5321(8) 0.8177(8) 0.3706(2) 0.063(3) Uani 1 1 d . . . . .
H41 H 0.581437 0.865247 0.390152 0.076 Uiso 1 1 calc R U . . .
C42 C 0.3061(9) 0.8241(8) 0.2537(3) 0.070(3) Uani 1 1 d . . . . .
H42A H 0.303385 0.868097 0.277063 0.084 Uiso 1 1 calc R U . . .
H42B H 0.248112 0.763266 0.251582 0.084 Uiso 1 1 calc R U . . .
C43 C 0.2991(9) 0.8738(9) 0.2138(3) 0.080(3) Uani 1 1 d . . . . .
H43A H 0.305839 0.829732 0.191376 0.096 Uiso 1 1 calc R U . . .
H43B H 0.358106 0.934068 0.216808 0.096 Uiso 1 1 calc R U . . .
C44 C 0.1938(7) 1.0011(8) 0.2357(3) 0.061(2) Uani 1 1 d . . . . .
C45 C 0.0605(11) 1.0680(12) 0.1922(3) 0.111(5) Uani 1 1 d . . . . .
H45A H 0.029380 1.119981 0.197093 0.166 Uiso 1 1 calc R U . . .
H45B H 0.096748 1.082136 0.168850 0.166 Uiso 1 1 calc R U . . .
H45C H 0.006430 1.005094 0.185855 0.166 Uiso 1 1 calc R U . . .
C46 C 0.9436(11) 0.6588(12) 0.2565(4) 0.103(3) Uani 1 1 d . U . . .
C47 C 0.9976(13) 0.6336(13) 0.2248(5) 0.137(6) Uani 1 1 d . U . . .
H47A H 1.017383 0.689327 0.208169 0.206 Uiso 1 1 calc R U . . .
H47B H 1.059497 0.618088 0.238164 0.206 Uiso 1 1 calc R U . . .
H47C H 0.951939 0.576671 0.206855 0.206 Uiso 1 1 calc R U . . .
C48 C 1.0273(14) 0.7391(14) 0.2881(5) 0.150(6) Uani 1 1 d . U . . .
H48A H 0.995141 0.758608 0.310011 0.225 Uiso 1 1 calc R U . . .
H48B H 1.082361 0.712148 0.300229 0.225 Uiso 1 1 calc R U . . .
H48C H 1.056359 0.796402 0.273543 0.225 Uiso 1 1 calc R U . . .
C49 C 0.9078(15) 0.5812(15) 0.2848(6) 0.161(6) Uani 1 1 d . U . . .
H49A H 0.873086 0.605808 0.304568 0.241 Uiso 1 1 calc R U . . .
H49B H 0.859661 0.522857 0.268533 0.241 Uiso 1 1 calc R U . . .
H49C H 0.967220 0.564274 0.299842 0.241 Uiso 1 1 calc R U . . .
C50 C 0.5354(11) 1.1594(10) 0.1858(3) 0.097(4) Uani 1 1 d . U . . .
C51 C 0.5132(15) 1.1275(14) 0.1402(5) 0.154(7) Uani 1 1 d . U . . .
H51A H 0.470607 1.058905 0.135494 0.231 Uiso 1 1 calc R U . . .
H51B H 0.476401 1.168628 0.124927 0.231 Uiso 1 1 calc R U . . .
H51C H 0.578207 1.134120 0.130496 0.231 Uiso 1 1 calc R U . . .
C52 C 0.5988(15) 1.2609(15) 0.1983(6) 0.160(6) Uani 1 1 d . U . . .
H52A H 0.608015 1.273317 0.228370 0.239 Uiso 1 1 calc R U . . .
H52B H 0.666171 1.271352 0.190262 0.239 Uiso 1 1 calc R U . . .
H52C H 0.564364 1.305860 0.184693 0.239 Uiso 1 1 calc R U . . .
C53 C 0.4593(12) 0.3875(10) 0.0816(4) 0.110(4) Uani 1 1 d . . . . .
H53A H 0.474882 0.400857 0.111709 0.164 Uiso 1 1 calc R U . . .
H53B H 0.384477 0.365503 0.072168 0.164 Uiso 1 1 calc R U . . .
H53C H 0.488733 0.336284 0.073709 0.164 Uiso 1 1 calc R U . . .
C54 C 0.4217(15) 1.1613(15) 0.1929(6) 0.161(6) Uani 1 1 d . U . . .
H54A H 0.372588 1.095975 0.185331 0.242 Uiso 1 1 calc R U . . .
H54B H 0.424859 1.180531 0.222038 0.242 Uiso 1 1 calc R U . . .
H54C H 0.399345 1.208536 0.175609 0.242 Uiso 1 1 calc R U . . .
C55 C 0.3689(9) 0.5795(8) 0.1452(3) 0.072(3) Uani 1 1 d . . . . .
H55 H 0.381750 0.573958 0.117928 0.087 Uiso 1 1 calc R U . . .
C56 C 0.2298(13) 0.3689(13) 0.3501(5) 0.133(5) Uani 1 1 d . U . . .
H56A H 0.205859 0.412764 0.331303 0.199 Uiso 1 1 calc R U . . .
H56B H 0.176289 0.339237 0.365996 0.199 Uiso 1 1 calc R U . . .
H56C H 0.292692 0.406237 0.369039 0.199 Uiso 1 1 calc R U . . .
C57 C 0.0850(10) 0.0865(10) 0.4715(3) 0.095(4) Uani 1 1 d . . . . .
H57A H 0.018481 0.041153 0.474388 0.143 Uiso 1 1 calc R U . . .
H57B H 0.140752 0.067713 0.488527 0.143 Uiso 1 1 calc R U . . .
H57C H 0.087835 0.153229 0.480703 0.143 Uiso 1 1 calc R U . . .
C58 C 0.0323(8) 0.0293(9) 0.3933(3) 0.078(3) Uani 1 1 d . . . . .
C59 C 0.2646(18) 0.4226(17) -0.0014(7) 0.187(7) Uani 1 1 d . U . . .
H59A H 0.202668 0.371570 -0.015191 0.280 Uiso 1 1 calc R U . . .
H59B H 0.275515 0.415467 0.028354 0.280 Uiso 1 1 calc R U . . .
H59C H 0.256018 0.487190 -0.006377 0.280 Uiso 1 1 calc R U . . .
N1 N 0.4887(7) 0.6862(7) 0.0487(2) 0.071(2) Uani 1 1 d . . . . .
N2 N 0.4540(6) 0.6256(6) 0.0116(2) 0.064(2) Uani 1 1 d . . . . .
N3 N 0.3997(6) 0.6641(7) -0.0161(3) 0.070(2) Uani 1 1 d . . . . .
N4 N 0.3917(5) 0.7450(6) 0.0033(2) 0.060(2) Uani 1 1 d D . . . .
N5 N 0.4852(7) 0.3446(7) 0.3241(2) 0.067(2) Uani 1 1 d . . . . .
N6 N 0.4474(7) 0.2469(7) 0.3303(2) 0.069(2) Uani 1 1 d . . . . .
N7 N 0.5188(8) 0.2007(8) 0.3320(3) 0.076(3) Uani 1 1 d . . . . .
N8 N 0.6031(8) 0.2692(8) 0.3258(2) 0.072(2) Uani 1 1 d . . . . .
N9 N 0.2553(7) 1.0266(7) 0.2735(2) 0.074(2) Uani 1 1 d . . . . .
N10 N 0.2329(6) 1.1048(7) 0.2895(2) 0.068(2) Uani 1 1 d . . . . .
N11 N 0.1605(8) 1.1295(8) 0.2638(3) 0.084(3) Uani 1 1 d . . . . .
N12 N 0.1351(6) 1.0630(7) 0.2300(2) 0.067(2) Uani 1 1 d . . . . .
N13 N 0.1825(7) 0.1384(7) 0.4155(2) 0.069(2) Uani 1 1 d . . . . .
N14 N 0.1716(7) 0.1206(7) 0.3753(2) 0.070(2) Uani 1 1 d . . . . .
N15 N 0.0780(7) 0.0526(8) 0.3598(3) 0.079(3) Uani 1 1 d . . . . .
N16 N 0.0969(7) 0.0823(7) 0.4272(3) 0.077(2) Uani 1 1 d . . . . .
O1 O 0.7099(5) 0.9081(6) 0.2923(2) 0.0737(19) Uani 1 1 d . . . . .
O2 O 0.6065(6) 0.7989(7) 0.1782(2) 0.088(2) Uani 1 1 d . . . . .
O1W O 0.3550(6) 0.0607(6) 0.3664(2) 0.083(2) Uani 1 1 d . . . . .
O3 O 0.5142(7) 0.6081(7) 0.2519(2) 0.089(2) Uani 1 1 d . . . . .
O2W O 0.3807(6) 0.2578(6) 0.4068(2) 0.089(2) Uani 1 1 d . . . . .
O4 O 0.4020(5) 0.8021(5) 0.26006(16) 0.0637(17) Uani 1 1 d . . . . .
O5 O 0.2662(6) 0.9015(7) 0.11353(19) 0.089(2) Uani 1 1 d . . . . .
O6 O 0.2507(7) 1.1819(6) 0.0451(2) 0.090(2) Uani 1 1 d . . . . .
O7 O 0.2185(8) 1.1731(7) -0.0380(3) 0.115(3) Uani 1 1 d . . . . .
O8 O 0.2354(7) 0.9936(7) -0.0401(3) 0.110(3) Uani 1 1 d . U . . .
O9 O 0.1028(7) 1.0389(7) -0.0972(3) 0.119(4) Uani 1 1 d . . . . .
O10 O 0.1755(6) 0.8802(7) -0.1150(2) 0.093(3) Uani 1 1 d . . . . .
O11 O -0.0261(6) 0.8621(8) -0.1016(2) 0.103(3) Uani 1 1 d . . . . .
O12 O -0.1847(7) 0.9397(5) -0.1009(2) 0.087(2) Uani 1 1 d . . . . .
O13 O -0.0977(6) 0.7420(7) -0.0461(2) 0.102(3) Uani 1 1 d . . . . .
O14 O -0.2293(7) 0.7409(6) -0.12121(19) 0.095(3) Uani 1 1 d . . . . .
O15 O 0.0284(8) 0.6400(6) -0.0055(3) 0.110(3) Uani 1 1 d . . . . .
O16 O -0.0638(6) 0.7521(6) 0.0382(2) 0.092(2) Uani 1 1 d . . . . .
O17 O -0.1310(7) 0.7665(7) 0.1133(2) 0.103(3) Uani 1 1 d . . . . .
O18 O 0.1376(6) 0.8220(6) 0.0383(2) 0.081(2) Uani 1 1 d . . . . .
O19 O 0.2679(7) 1.0021(6) 0.0419(2) 0.088(2) Uani 1 1 d . . . . .
O20 O 0.0543(5) 0.8813(6) 0.0975(2) 0.082(2) Uani 1 1 d . . . . .
O21' O 0.0069(8) 1.0925(8) 0.0282(3) 0.041(2) Uani 0.5 1 d . . P . .
O21 O 0.0221(8) 0.9196(8) 0.0256(3) 0.041(2) Uani 0.5 1 d . . P . .
O22' O -0.0888(8) 0.9626(8) 0.0271(3) 0.044(3) Uani 0.5 1 d . . P . .
O22 O 0.1059(7) 1.0345(8) 0.0291(3) 0.041(2) Uani 0.5 1 d . . P . .
O23 O 0.1863(9) 0.8638(8) 0.4707(4) 0.137(4) Uani 1 1 d . . . . .
O24 O -0.0082(7) 0.7315(9) 0.4501(3) 0.129(4) Uani 1 1 d . . . . .
O25 O -0.1824(8) 0.6477(6) 0.4748(2) 0.102(3) Uani 1 1 d . . . . .
O26 O -0.0404(7) 0.5818(7) 0.3941(3) 0.109(3) Uani 1 1 d . U . . .
O27 O 0.1481(8) 0.6712(8) 0.4334(3) 0.123(3) Uani 1 1 d . U . . .
O28 O 0.1292(7) 0.5703(7) 0.35806(19) 0.099(3) Uani 1 1 d . . . . .
O29 O -0.2241(8) 0.4961(7) 0.4185(2) 0.110(3) Uani 1 1 d . . . . .
O30 O -0.3847(6) 0.3249(8) 0.4265(2) 0.116(3) Uani 1 1 d . . . . .
O31 O -0.2430(7) 0.2908(7) 0.4883(2) 0.096(3) Uani 1 1 d . . . . .
O32 O -0.1834(6) 0.3285(7) 0.4165(2) 0.092(3) Uani 1 1 d . . . . .
O33 O -0.0879(7) 0.2306(7) 0.4693(2) 0.096(3) Uani 1 1 d . . . . .
O34 O -0.0817(8) 0.2094(7) 0.3842(2) 0.114(3) Uani 1 1 d . . . . .
O35 O -0.0032(7) 0.4135(8) 0.3914(3) 0.124(4) Uani 1 1 d . . . . .
O36 O 0.0883(7) 0.3132(7) 0.4453(3) 0.117(3) Uani 1 1 d . . . . .
O37 O 0.1875(7) 0.4936(8) 0.4308(3) 0.119(3) Uani 1 1 d . . . . .
O38 O 0.2797(8) 0.5310(7) 0.5084(2) 0.111(3) Uani 1 1 d . . . . .
O39 O 0.3010(6) 0.3688(6) 0.4644(2) 0.079(2) Uani 1 1 d . . . . .
O40' O 0.0175(10) 0.5790(11) 0.4668(3) 0.064(4) Uani 0.5 1 d . . P . .
O40 O -0.0767(10) 0.4053(10) 0.4816(3) 0.059(3) Uani 0.5 1 d . . P . .
O41' O -0.1089(10) 0.5120(10) 0.4819(3) 0.059(3) Uani 0.5 1 d . . P . .
O41 O 0.0377(9) 0.4497(10) 0.4648(3) 0.056(3) Uani 0.5 1 d . . P . .
O42 O -0.1913(7) 0.6794(7) 0.3886(2) 0.100(3) Uani 1 1 d . . . . .
O43 O 0.3968(5) 1.1432(7) 0.0058(3) 0.101(3) Uani 1 1 d . . . . .
O44 O 0.5032(6) 0.4755(6) 0.0627(2) 0.083(2) Uani 1 1 d . . . . .
O45 O 0.1053(6) 0.8138(8) -0.0436(2) 0.101(3) Uani 1 1 d . . . . .
O46 O 0.2501(8) 0.2964(7) 0.3275(2) 0.105(3) Uani 1 1 d . . . . .
O47 O 0.3498(6) 0.4133(6) -0.0172(3) 0.096(2) Uani 1 1 d . U . . .
P1 P 0.000000 1.000000 0.000000 0.0310(6) Uani 1 2 d S . P . .
P2 P 0.000000 0.500000 0.500000 0.0495(8) Uani 1 2 d S . P . .
S1 S 0.8082(3) 0.9617(4) 0.21543(11) 0.1087(12) Uani 1 1 d . . . . .
S2 S 0.5346(2) 0.9743(2) 0.32390(7) 0.0691(7) Uani 1 1 d . . . . .
S3 S 0.2957(2) 0.5852(2) 0.27602(8) 0.0832(9) Uani 1 1 d . . . . .
S4 S 0.5666(3) 0.5731(3) 0.16508(10) 0.1040(12) Uani 1 1 d . . . . .
S5 S 0.9166(3) 0.9432(4) 0.39782(11) 0.1248(16) Uani 1 1 d . . . . .
S6 S 0.4710(3) 0.8721(3) 0.07212(10) 0.1071(12) Uani 1 1 d . . . . .
S7 S 0.6798(3) 0.4596(3) 0.31392(10) 0.0998(11) Uani 1 1 d . . . . .
S8 S 0.1798(3) 0.9068(3) 0.19838(9) 0.0972(11) Uani 1 1 d . . . . .
Ni1 Ni 0.500000 0.500000 0.000000 0.0629(5) Uani 1 2 d S . P . .
Ni2 Ni 0.30303(11) 0.18052(11) 0.34847(4) 0.0665(4) Uani 1 1 d . . . . .
Mo1 Mo 0.01820(8) 0.75356(7) -0.00344(3) 0.0681(3) Uani 1 1 d . . . . .
Mo2 Mo 0.11922(8) 0.91594(9) -0.07833(2) 0.0740(3) Uani 1 1 d . . . . .
Mo3 Mo -0.15547(7) 0.82376(7) -0.08341(2) 0.0590(2) Uani 1 1 d . . . . .
Mo4 Mo -0.09084(8) 0.84107(8) 0.07798(3) 0.0706(3) Uani 1 1 d . . . . .
Mo5 Mo 0.18172(6) 0.93220(6) 0.07714(2) 0.0533(2) Uani 1 1 d . . . . .
Mo6 Mo 0.27243(6) 1.10058(8) 0.00240(3) 0.0663(3) Uani 1 1 d . . . . .
Mo7 Mo -0.12912(9) 0.62138(9) 0.42342(2) 0.0825(4) Uani 1 1 d . . . . .
Mo8 Mo -0.26368(8) 0.38177(8) 0.45096(3) 0.0736(3) Uani 1 1 d . . . . .
Mo9 Mo -0.05681(8) 0.30357(9) 0.42014(3) 0.0784(3) Uani 1 1 d . . . . .
Mo10 Mo 0.20384(8) 0.40769(8) 0.47590(2) 0.0688(3) Uani 1 1 d . . . . .
Mo11 Mo 0.08961(9) 0.54757(10) 0.40317(3) 0.0859(4) Uani 1 1 d . . . . .
Mo12 Mo 0.12452(10) 0.74923(9) 0.47986(3) 0.0884(3) Uani 1 1 d . . . . .

loop_
_atom_site_aniso_label
_atom_site_aniso_U_11
_atom_site_aniso_U_22
_atom_site_aniso_U_33
_atom_site_aniso_U_23
_atom_site_aniso_U_13
_atom_site_aniso_U_12
C1 0.098(9) 0.066(7) 0.050(6) 0.009(5) -0.009(5) 0.022(6)
C2 0.085(8) 0.100(10) 0.056(6) 0.022(6) 0.006(5) 0.012(7)
C3 0.063(6) 0.086(8) 0.065(6) 0.032(5) 0.011(5) 0.013(6)
C4 0.078(7) 0.069(7) 0.061(6) 0.004(5) -0.009(5) 0.026(6)
C5 0.083(7) 0.068(7) 0.041(5) 0.009(4) -0.005(4) 0.027(6)
C6 0.075(7) 0.082(8) 0.051(5) 0.000(5) -0.001(4) 0.041(6)
C7 0.116(11) 0.153(14) 0.077(8) -0.004(8) -0.026(7) 0.071(10)
C8 0.100(10) 0.122(12) 0.106(10) 0.015(8) -0.019(7) 0.040(9)
C9 0.068(8) 0.180(15) 0.063(7) 0.030(7) 0.025(5) 0.074(9)
C10 0.087(3) 0.088(3) 0.087(3) 0.0078(10) 0.0167(12) 0.0256(14)
C11 0.097(3) 0.099(3) 0.097(3) 0.0083(10) 0.0185(12) 0.0296(14)
C12 0.110(10) 0.153(13) 0.072(7) 0.019(7) 0.047(7) 0.086(10)
C13 0.078(8) 0.147(13) 0.062(6) 0.008(7) 0.017(5) 0.072(9)
C14 0.088(9) 0.153(13) 0.061(6) 0.024(7) 0.030(6) 0.081(9)
C15 0.115(11) 0.129(12) 0.087(9) -0.011(8) 0.003(7) 0.072(10)
C16 0.137(13) 0.109(11) 0.113(10) 0.015(8) 0.040(9) 0.081(10)
C17 0.085(7) 0.082(8) 0.054(6) 0.011(5) 0.020(5) 0.054(6)
C18 0.110(10) 0.138(12) 0.088(8) 0.001(7) -0.007(6) 0.098(9)
C19 0.089(8) 0.091(8) 0.032(5) 0.008(4) 0.006(4) 0.045(6)
C20 0.069(7) 0.076(8) 0.072(7) 0.004(5) 0.010(5) 0.033(6)
C21 0.078(7) 0.072(7) 0.046(5) 0.015(4) 0.014(4) 0.034(6)
C22 0.091(8) 0.069(7) 0.053(6) -0.002(4) -0.008(5) 0.043(6)
C23 0.083(7) 0.079(7) 0.053(6) 0.004(5) 0.011(5) 0.048(6)
C24 0.097(7) 0.126(9) 0.048(5) 0.018(5) 0.008(5) 0.059(7)
C25 0.147(6) 0.145(6) 0.146(6) 0.012(2) 0.022(2) 0.044(2)
C26 0.105(9) 0.100(10) 0.086(8) -0.001(6) -0.001(6) 0.064(8)
C27 0.163(6) 0.166(6) 0.162(6) 0.013(2) 0.029(2) 0.050(3)
C28 0.155(13) 0.077(9) 0.069(7) 0.020(6) -0.004(7) 0.019(9)
C29 0.078(8) 0.108(11) 0.096(9) 0.029(7) -0.011(6) 0.018(8)
C30 0.062(7) 0.102(10) 0.047(5) 0.010(5) 0.004(4) 0.024(7)
C31 0.060(7) 0.127(12) 0.109(9) -0.031(8) 0.005(6) 0.039(7)
C32 0.116(10) 0.112(10) 0.044(5) 0.018(5) 0.010(5) 0.065(8)
C33 0.133(6) 0.131(6) 0.130(6) 0.012(2) 0.021(2) 0.040(2)
C34 0.116(5) 0.118(5) 0.115(5) 0.011(2) 0.022(2) 0.035(2)
C35 0.110(10) 0.151(13) 0.055(7) 0.029(7) -0.005(6) 0.054(9)
C36 0.088(7) 0.085(8) 0.038(5) 0.017(5) 0.010(4) 0.045(6)
C37 0.095(8) 0.091(9) 0.048(6) 0.019(5) 0.010(5) 0.031(7)
C38 0.091(8) 0.080(8) 0.042(5) 0.008(5) 0.009(4) 0.036(6)
C39 0.063(6) 0.085(8) 0.039(5) 0.009(4) 0.009(4) 0.041(5)
C40 0.072(6) 0.073(7) 0.045(5) 0.007(4) 0.008(4) 0.048(5)
C41 0.077(7) 0.090(8) 0.038(5) 0.016(4) 0.006(4) 0.050(6)
C42 0.083(7) 0.083(8) 0.051(5) 0.010(5) -0.001(4) 0.044(6)
C43 0.110(9) 0.103(9) 0.037(5) 0.004(5) -0.005(5) 0.059(7)
C44 0.050(5) 0.083(7) 0.065(6) 0.022(5) 0.013(4) 0.038(5)
C45 0.129(11) 0.180(15) 0.059(7) 0.019(7) -0.002(6) 0.112(11)
C46 0.091(6) 0.131(7) 0.106(6) 0.028(6) 0.036(5) 0.050(6)
C47 0.137(6) 0.139(6) 0.138(6) 0.011(2) 0.025(2) 0.042(3)
C48 0.149(6) 0.151(6) 0.150(6) 0.012(2) 0.026(2) 0.045(2)
C49 0.160(6) 0.162(6) 0.161(6) 0.016(2) 0.029(2) 0.048(3)
C50 0.122(9) 0.095(8) 0.057(6) 0.025(5) -0.018(5) 0.022(7)
C51 0.156(7) 0.154(7) 0.154(7) 0.014(2) 0.026(2) 0.047(3)
C52 0.160(6) 0.158(6) 0.159(6) 0.014(2) 0.025(2) 0.047(3)
C53 0.133(12) 0.076(9) 0.121(10) 0.011(8) 0.043(9) 0.022(9)
C54 0.162(6) 0.161(6) 0.161(6) 0.017(2) 0.028(2) 0.048(3)
C55 0.090(8) 0.090(8) 0.053(6) 0.007(5) 0.011(5) 0.053(7)
C56 0.134(6) 0.133(6) 0.132(6) 0.011(2) 0.025(2) 0.040(2)
C57 0.103(9) 0.116(11) 0.066(7) 0.023(6) 0.040(6) 0.015(8)
C58 0.058(6) 0.096(9) 0.076(7) 0.026(6) -0.011(5) 0.030(6)
C59 0.187(7) 0.186(7) 0.187(7) 0.015(2) 0.034(2) 0.054(3)
N1 0.104(7) 0.070(6) 0.053(5) 0.010(4) 0.018(4) 0.045(5)
N2 0.067(5) 0.064(6) 0.064(5) 0.013(4) 0.019(4) 0.022(4)
N3 0.054(5) 0.075(6) 0.084(6) -0.003(5) 0.004(4) 0.030(5)
N4 0.054(5) 0.068(6) 0.069(5) 0.006(4) 0.010(4) 0.037(4)
N5 0.072(6) 0.081(7) 0.056(5) 0.015(4) 0.019(4) 0.031(5)
N6 0.081(6) 0.083(7) 0.055(5) 0.000(4) 0.024(4) 0.037(5)
N7 0.077(6) 0.094(7) 0.073(6) -0.002(5) 0.023(4) 0.045(6)
N8 0.078(6) 0.097(8) 0.050(5) -0.008(4) 0.010(4) 0.044(6)
N9 0.085(6) 0.096(7) 0.048(4) -0.009(4) -0.011(4) 0.055(5)
N10 0.077(6) 0.097(7) 0.046(4) 0.012(4) 0.014(4) 0.051(5)
N11 0.106(7) 0.129(9) 0.051(5) 0.019(5) 0.026(4) 0.084(7)
N12 0.058(5) 0.103(7) 0.057(5) 0.015(4) 0.015(3) 0.046(5)
N13 0.078(6) 0.071(6) 0.061(5) 0.006(4) 0.032(4) 0.018(5)
N14 0.075(6) 0.092(7) 0.058(5) 0.013(4) 0.023(4) 0.041(5)
N15 0.070(6) 0.105(8) 0.065(5) 0.022(5) 0.004(4) 0.032(6)
N16 0.083(7) 0.086(7) 0.064(5) 0.016(4) 0.013(5) 0.031(5)
O1 0.069(4) 0.085(5) 0.066(4) 0.018(3) -0.002(3) 0.027(4)
O2 0.076(5) 0.139(8) 0.072(5) 0.006(4) 0.012(3) 0.069(5)
O1W 0.096(6) 0.104(6) 0.072(4) 0.016(4) 0.019(4) 0.064(5)
O3 0.104(6) 0.107(7) 0.071(5) 0.012(4) 0.008(4) 0.058(5)
O2W 0.082(5) 0.115(7) 0.071(4) -0.018(4) 0.025(4) 0.029(5)
O4 0.081(5) 0.085(5) 0.034(3) 0.012(3) 0.002(3) 0.041(4)
O5 0.096(5) 0.144(7) 0.046(4) 0.013(4) -0.012(3) 0.078(5)
O6 0.124(7) 0.064(5) 0.094(5) 0.027(4) 0.048(5) 0.029(5)
O7 0.137(8) 0.096(7) 0.103(6) -0.019(5) -0.051(5) 0.063(6)
O8 0.111(3) 0.109(3) 0.110(3) 0.0091(10) 0.0163(11) 0.0343(13)
O9 0.138(8) 0.119(7) 0.101(6) -0.031(5) -0.064(5) 0.094(6)
O10 0.099(6) 0.136(7) 0.067(4) -0.001(4) 0.035(4) 0.061(5)
O11 0.063(5) 0.183(9) 0.076(5) 0.070(5) 0.015(3) 0.051(5)
O12 0.131(7) 0.051(4) 0.103(5) 0.013(4) 0.065(5) 0.037(4)
O13 0.073(5) 0.156(8) 0.086(5) 0.075(5) 0.016(4) 0.043(5)
O14 0.143(7) 0.077(5) 0.044(4) -0.015(3) -0.023(4) 0.021(5)
O15 0.141(8) 0.064(5) 0.122(6) -0.013(4) -0.033(5) 0.062(5)
O16 0.078(5) 0.096(6) 0.083(5) -0.014(4) 0.009(4) 0.001(5)
O17 0.104(6) 0.121(7) 0.088(5) 0.058(5) 0.035(4) 0.024(5)
O18 0.085(5) 0.087(6) 0.060(4) -0.020(3) 0.020(3) 0.008(4)
O19 0.125(7) 0.066(5) 0.094(5) 0.017(4) 0.058(5) 0.037(5)
O20 0.070(5) 0.092(6) 0.075(4) -0.021(4) 0.022(3) 0.009(4)
O21' 0.057(7) 0.041(6) 0.034(5) 0.005(4) 0.006(4) 0.027(5)
O21 0.056(7) 0.044(7) 0.032(5) 0.010(4) 0.010(4) 0.028(5)
O22' 0.052(7) 0.056(7) 0.033(5) 0.004(4) 0.002(4) 0.030(6)
O22 0.030(5) 0.054(7) 0.042(6) 0.005(5) 0.004(4) 0.020(5)
O23 0.159(10) 0.096(8) 0.178(10) 0.054(7) 0.059(8) 0.049(7)
O24 0.117(7) 0.188(11) 0.100(6) -0.055(6) 0.005(5) 0.090(7)
O25 0.182(9) 0.091(6) 0.064(4) 0.024(4) 0.054(5) 0.070(6)
O26 0.109(3) 0.110(3) 0.109(3) 0.0065(10) 0.0197(11) 0.0339(12)
O27 0.122(3) 0.124(3) 0.123(3) 0.0086(10) 0.0225(12) 0.0378(13)
O28 0.130(7) 0.165(8) 0.047(4) 0.035(4) 0.033(4) 0.105(6)
O29 0.186(9) 0.118(7) 0.055(4) 0.014(4) 0.059(5) 0.070(7)
O30 0.072(5) 0.192(10) 0.082(5) -0.029(6) -0.007(4) 0.052(6)
O31 0.125(7) 0.118(7) 0.076(5) 0.026(4) 0.033(4) 0.076(6)
O32 0.112(6) 0.136(7) 0.060(4) 0.015(4) 0.022(4) 0.085(6)
O33 0.118(7) 0.120(7) 0.082(5) 0.020(4) 0.021(4) 0.084(6)
O34 0.145(8) 0.138(8) 0.075(5) -0.037(5) -0.011(5) 0.092(7)
O35 0.088(6) 0.178(10) 0.119(7) 0.078(6) -0.009(5) 0.070(7)
O36 0.097(6) 0.128(8) 0.121(7) 0.064(6) -0.011(5) 0.035(6)
O37 0.093(6) 0.148(9) 0.118(7) 0.071(6) -0.008(5) 0.047(6)
O38 0.187(9) 0.110(7) 0.057(4) 0.002(4) 0.054(5) 0.061(7)
O39 0.088(5) 0.111(6) 0.066(4) -0.005(4) 0.020(3) 0.071(5)
O40' 0.073(8) 0.115(11) 0.032(6) 0.022(6) 0.011(5) 0.068(8)
O40 0.074(8) 0.079(10) 0.039(6) -0.004(6) 0.004(5) 0.050(8)
O41' 0.072(8) 0.083(9) 0.045(6) 0.007(6) 0.008(5) 0.062(7)
O41 0.061(7) 0.089(10) 0.036(6) 0.004(5) 0.009(5) 0.052(7)
O42 0.126(7) 0.135(8) 0.066(5) 0.042(4) 0.008(4) 0.085(6)
O43 0.046(4) 0.152(8) 0.109(6) 0.032(5) 0.025(4) 0.031(5)
O44 0.108(6) 0.068(5) 0.074(4) 0.015(4) 0.020(4) 0.024(4)
O45 0.064(5) 0.176(9) 0.080(5) 0.057(5) 0.011(3) 0.059(5)
O46 0.162(8) 0.119(7) 0.085(5) 0.017(5) 0.046(5) 0.106(7)
O47 0.074(5) 0.089(6) 0.130(6) -0.003(5) 0.029(4) 0.027(4)
P1 0.0323(14) 0.0351(15) 0.0296(12) 0.0050(10) 0.0024(9) 0.0177(12)
P2 0.065(2) 0.076(2) 0.0266(14) 0.0071(14) 0.0093(12) 0.051(2)
S1 0.078(2) 0.154(4) 0.104(2) 0.043(2) 0.0343(17) 0.035(2)
S2 0.100(2) 0.0738(18) 0.0470(13) 0.0079(11) 0.0099(11) 0.0485(16)
S3 0.097(2) 0.098(2) 0.0460(14) 0.0111(13) 0.0145(12) 0.0139(18)
S4 0.107(3) 0.149(3) 0.084(2) -0.0165(19) 0.0132(17) 0.088(3)
S5 0.083(2) 0.159(4) 0.099(2) 0.053(2) -0.0189(17) -0.001(2)
S6 0.168(4) 0.108(3) 0.0745(19) 0.0007(17) 0.0121(19) 0.092(3)
S7 0.078(2) 0.127(3) 0.090(2) 0.0311(19) 0.0131(15) 0.022(2)
S8 0.116(3) 0.116(3) 0.0597(16) -0.0103(15) -0.0335(15) 0.065(2)
Ni1 0.0706(12) 0.0577(11) 0.0644(10) 0.0082(8) 0.0164(8) 0.0228(9)
Ni2 0.0794(9) 0.0888(10) 0.0501(7) 0.0072(6) 0.0215(6) 0.0487(8)
Mo1 0.0993(7) 0.0579(6) 0.0548(5) 0.0053(4) -0.0041(4) 0.0455(5)
Mo2 0.0765(6) 0.1179(9) 0.0461(5) -0.0049(4) 0.0138(4) 0.0576(6)
Mo3 0.0615(5) 0.0663(6) 0.0442(4) -0.0053(3) -0.0067(3) 0.0215(4)
Mo4 0.0812(6) 0.0809(7) 0.0581(5) 0.0332(4) 0.0172(4) 0.0319(5)
Mo5 0.0569(5) 0.0617(5) 0.0447(4) 0.0102(3) -0.0065(3) 0.0313(4)
Mo6 0.0407(5) 0.0876(7) 0.0676(5) 0.0050(4) 0.0043(3) 0.0175(5)
Mo7 0.1096(8) 0.1347(10) 0.0418(5) 0.0256(5) 0.0153(4) 0.0943(8)
Mo8 0.0744(6) 0.1042(8) 0.0521(5) -0.0113(4) 0.0031(4) 0.0484(6)
Mo9 0.0878(7) 0.1026(8) 0.0561(5) -0.0177(5) 0.0014(4) 0.0550(6)
Mo10 0.0848(6) 0.1015(8) 0.0495(5) 0.0162(4) 0.0187(4) 0.0689(6)
Mo11 0.1113(8) 0.1412(10) 0.0418(5) 0.0270(5) 0.0285(4) 0.0844(8)
Mo12 0.1062(9) 0.0940(9) 0.0729(6) 0.0119(5) 0.0144(5) 0.0425(7)

loop_
_atom_type_symbol
_atom_type_description
_atom_type_scat_dispersion_real
_atom_type_scat_dispersion_imag
_atom_type_scat_source
C C 0.0033 0.0016 'International Tables Vol C Tables 4.2.6.8 and 6.1.1.4'
H H 0.0000 0.0000 'International Tables Vol C Tables 4.2.6.8 and 6.1.1.4'
N N 0.0061 0.0033 'International Tables Vol C Tables 4.2.6.8 and 6.1.1.4'
O O 0.0106 0.0060 'International Tables Vol C Tables 4.2.6.8 and 6.1.1.4'
P P 0.1023 0.0942 'International Tables Vol C Tables 4.2.6.8 and 6.1.1.4'
S S 0.1246 0.1234 'International Tables Vol C Tables 4.2.6.8 and 6.1.1.4'
Ni Ni 0.3393 1.1124 'International Tables Vol C Tables 4.2.6.8 and 6.1.1.4'
Mo Mo -1.6832 0.6857 'International Tables Vol C Tables 4.2.6.8 and 6.1.1.4'

loop_
_geom_angle_atom_site_label_1
_geom_angle_atom_site_label_2
_geom_angle_atom_site_label_3
_geom_angle
_geom_angle_site_symmetry_1
_geom_angle_site_symmetry_3
_geom_angle_publ_flag
C2 C1 C6 115.5(10) . . ?
C2 C1 C50 121.2(11) . . ?
C6 C1 C50 123.2(12) . . ?
C1 C2 C3 123.4(10) . . ?
C4 C3 C2 119.3(11) . . ?
C4 C3 S1 122.3(8) . . ?
C2 C3 S1 118.1(8) . . ?
O1 C4 C3 120.0(10) . . ?
O1 C4 C5 120.7(9) . . ?
C3 C4 C5 119.2(9) . . ?
C6 C5 C4 119.1(9) . . ?
C6 C5 S2 117.7(9) . . ?
C4 C5 S2 123.0(7) . . ?
C5 C6 C1 123.2(10) . . ?
C8 C7 O1 108.8(12) . . ?
C7 C8 S5 113.3(11) . . ?
C10 C9 C14 116.6(14) . . ?
C10 C9 S1 120.0(11) . . ?
C14 C9 S1 123.1(10) . . ?
C11 C10 C9 123.4(14) . . ?
C10 C11 C12 120.9(14) . . ?
C10 C11 C46 120.8(13) . . ?
C12 C11 C46 118.3(13) . . ?
C13 C12 C11 117.2(14) . . ?
C14 C13 C12 122.5(13) . . ?
C14 C13 S4 121.1(10) . . ?
C12 C13 S4 115.5(12) . . ?
C13 C14 O2 121.8(13) . . ?
C13 C14 C9 119.3(11) . . ?
O2 C14 C9 118.7(13) . . ?
O2 C15 C16 103.1(10) . . ?
C15 C16 S6 113.9(10) . . ?
N4 C17 N1 110.0(9) . . ?
N4 C17 S6 120.7(8) . . ?
N1 C17 S6 129.3(8) . . ?
C55 C19 C20 117.0(9) . . ?
C55 C19 C24 123.4(8) . . ?
C20 C19 C24 119.6(10) . . ?
C19 C20 C21 121.7(10) . . ?
C22 C21 C20 118.5(8) . . ?
C22 C21 S3 124.2(7) . . ?
C20 C21 S3 116.7(8) . . ?
C23 C22 O3 118.9(10) . . ?
C23 C22 C21 120.6(9) . . ?
O3 C22 C21 120.4(9) . . ?
C22 C23 C55 118.9(10) . . ?
C22 C23 S4 124.5(8) . . ?
C55 C23 S4 115.9(7) . . ?
C27 C24 C19 114.4(12) . . ?
C27 C24 C26 109.2(11) . . ?
C19 C24 C26 110.2(9) . . ?
C27 C24 C25 111.5(11) . . ?
C19 C24 C25 109.7(10) . . ?
C26 C24 C25 101.1(11) . . ?
O3 C28 C29 104.8(10) . . ?
C28 C29 S7 109.2(10) . . ?
N5 C30 N8 108.3(10) . . ?
N5 C30 S7 130.6(11) . . ?
N8 C30 S7 121.2(9) . . ?
C35 C32 C34 109.4(10) . . ?
C35 C32 C36 112.5(10) . . ?
C34 C32 C36 108.0(10) . . ?
C35 C32 C33 106.5(11) . . ?
C34 C32 C33 109.4(12) . . ?
C36 C32 C33 111.1(10) . . ?
C41 C36 C37 117.3(8) . . ?
C41 C36 C32 120.9(10) . . ?
C37 C36 C32 121.7(10) . . ?
C36 C37 C38 123.0(11) . . ?
C39 C38 C37 117.9(9) . . ?
C39 C38 S3 123.2(7) . . ?
C37 C38 S3 118.6(9) . . ?
C38 C39 C40 120.2(8) . . ?
C38 C39 O4 121.1(8) . . ?
C40 C39 O4 118.7(9) . . ?
C39 C40 C41 119.1(9) . . ?
C39 C40 S2 123.2(7) . . ?
C41 C40 S2 116.4(7) . . ?
C36 C41 C40 122.4(10) . . ?
O4 C42 C43 106.9(8) . . ?
C42 C43 S8 115.0(8) . . ?
N9 C44 N12 107.9(9) . . ?
N9 C44 S8 131.1(8) . . ?
N12 C44 S8 120.9(7) . . ?
C47 C46 C49 116.5(15) . . ?
C47 C46 C48 106.1(13) . . ?
C49 C46 C48 100.6(13) . . ?
C47 C46 C11 110.1(12) . . ?
C49 C46 C11 110.9(13) . . ?
C48 C46 C11 112.2(13) . . ?
C52 C50 C51 116.7(13) . . ?
C52 C50 C1 109.2(11) . . ?
C51 C50 C1 114.3(13) . . ?
C52 C50 C54 102.7(15) . . ?
C51 C50 C54 100.8(12) . . ?
C1 C50 C54 112.3(12) . . ?
C23 C55 C19 123.3(9) . . ?
N16 C58 N15 108.2(10) . . ?
N16 C58 S5 120.8(9) . 1_445 ?
N15 C58 S5 130.9(9) . 1_445 ?
C17 N1 N2 103.4(7) . . ?
N3 N2 N1 110.8(8) . . ?
N3 N2 Ni1 125.0(7) . . ?
N1 N2 Ni1 123.7(6) . . ?
N2 N3 N4 106.0(8) . . ?
C17 N4 N3 109.3(8) . . ?
C17 N4 C18 127.5(9) . . ?
N3 N4 C18 121.6(8) . . ?
C30 N5 N6 104.3(9) . . ?
N7 N6 N5 112.3(9) . . ?
N7 N6 Ni2 121.2(8) . . ?
N5 N6 Ni2 125.3(7) . . ?
N6 N7 N8 104.5(9) . . ?
N7 N8 C30 110.7(9) . . ?
N7 N8 C31 120.6(11) . . ?
C30 N8 C31 128.7(11) . . ?
N10 N9 C44 105.8(8) . . ?
N11 N10 N9 111.8(8) . . ?
N11 N10 Ni2 123.2(7) . 1_565 ?
N9 N10 Ni2 125.0(6) . 1_565 ?
N10 N11 N12 105.1(8) . . ?
C44 N12 N11 109.3(7) . . ?
C44 N12 C45 127.7(9) . . ?
N11 N12 C45 122.8(9) . . ?
N14 N13 N16 107.3(8) . . ?
N13 N14 N15 110.7(8) . . ?
N13 N14 Ni2 116.7(7) . . ?
N15 N14 Ni2 131.8(6) . . ?
C58 N15 N14 105.1(8) . . ?
N13 N16 C58 108.8(8) . . ?
N13 N16 C57 120.5(9) . . ?
C58 N16 C57 130.7(10) . . ?
C4 O1 C7 115.3(9) . . ?
C14 O2 C15 115.5(8) . . ?
C28 O3 C22 113.1(9) . . ?
C39 O4 C42 113.8(7) . . ?
Mo6 O6 Mo3 139.3(4) . 2_575 ?
Mo6 O7 Mo4 138.8(6) . 2_575 ?
Mo2 O8 Mo6 140.3(6) . . ?
Mo4 O9 Mo2 142.0(5) 2_575 . ?
Mo3 O11 Mo2 139.1(4) . . ?
Mo3 O12 Mo5 139.2(4) . 2_575 ?
Mo1 O13 Mo3 139.6(5) . . ?
Mo1 O16 Mo4 140.5(5) . . ?
Mo5 O18 Mo1 139.4(5) . . ?
Mo5 O19 Mo6 140.7(5) . . ?
Mo4 O20 Mo5 139.9(4) . . ?
P1 O21' O21 54.3(4) . 2_575 ?
P1 O21' O22 54.5(4) . . ?
O21 O21' O22 92.3(6) 2_575 . ?
P1 O21' Mo1 125.3(5) . 2_575 ?
O21 O21' Mo1 70.9(5) 2_575 2_575 ?
O22 O21' Mo1 134.7(6) . 2_575 ?
P1 O21' Mo3 124.7(6) . 2_575 ?
O21 O21' Mo3 137.9(7) 2_575 2_575 ?
O22 O21' Mo3 70.2(5) . 2_575 ?
Mo1 O21' Mo3 94.1(4) 2_575 2_575 ?
P1 O21' Mo2 120.7(6) . 2_575 ?
O21 O21' Mo2 127.3(6) 2_575 2_575 ?
O22 O21' Mo2 129.4(6) . 2_575 ?
Mo1 O21' Mo2 91.7(3) 2_575 2_575 ?
Mo3 O21' Mo2 91.2(3) 2_575 2_575 ?
P1 O21 O22 56.9(5) . . ?
P1 O21 O21' 56.7(5) . 2_575 ?
O22 O21 O21' 95.1(7) . 2_575 ?
P1 O21 O22' 57.1(5) . . ?
O22 O21 O22' 94.0(7) . . ?
O21' O21 O22' 89.9(6) 2_575 . ?
P1 O21 Mo5 126.6(6) . . ?
O22 O21 Mo5 69.7(5) . . ?
O21' O21 Mo5 133.6(6) 2_575 . ?
O22' O21 Mo5 133.2(5) . . ?
P1 O21 Mo1 124.8(5) . . ?
O22 O21 Mo1 134.8(6) . . ?
O21' O21 Mo1 68.1(5) 2_575 . ?
O22' O21 Mo1 126.0(6) . . ?
Mo5 O21 Mo1 91.6(3) . . ?
P1 O22' O21 52.3(4) . . ?
P1 O22' O22 52.9(4) . 2_575 ?
O21 O22' O22 88.7(6) . 2_575 ?
P1 O22' Mo6 123.9(5) . 2_575 ?
O21 O22' Mo6 134.6(6) . 2_575 ?
O22 O22' Mo6 71.0(4) 2_575 2_575 ?
P1 O22' Mo4 125.1(5) . . ?
O21 O22' Mo4 72.8(5) . . ?
O22 O22' Mo4 138.0(7) 2_575 . ?
Mo6 O22' Mo4 95.3(4) 2_575 . ?
P1 O22' Mo2 119.4(6) . 2_575 ?
O21 O22' Mo2 130.8(6) . 2_575 ?
O22 O22' Mo2 126.8(6) 2_575 2_575 ?
Mo6 O22' Mo2 92.3(4) 2_575 2_575 ?
Mo4 O22' Mo2 92.3(3) . 2_575 ?
P1 O22 O21 55.4(5) . . ?
P1 O22 O21' 55.4(4) . . ?
O21 O22 O21' 93.4(7) . . ?
P1 O22 O22' 56.3(5) . 2_575 ?
O21 O22 O22' 92.5(6) . 2_575 ?
O21' O22 O22' 88.0(6) . 2_575 ?
P1 O22 Mo5 125.8(6) . . ?
O21 O22 Mo5 70.4(5) . . ?
O21' O22 Mo5 135.8(6) . . ?
O22' O22 Mo5 132.0(6) 2_575 . ?
P1 O22 Mo3 123.3(5) . 2_575 ?
O21 O22 Mo3 132.1(6) . 2_575 ?
O21' O22 Mo3 68.0(5) . 2_575 ?
O22' O22 Mo3 128.3(6) 2_575 2_575 ?
Mo5 O22 Mo3 92.3(3) . 2_575 ?
P1 O22 Mo6 122.2(5) . . ?
O21 O22 Mo6 131.8(6) . . ?
O21' O22 Mo6 126.1(6) . . ?
O22' O22 Mo6 65.9(4) 2_575 . ?
Mo5 O22 Mo6 92.1(3) . . ?
Mo3 O22 Mo6 91.6(3) 2_575 . ?
Mo12 O24 Mo7 138.1(6) . . ?
Mo10 O25 Mo7 139.1(5) 2_566 . ?
Mo7 O26 Mo11 140.9(5) . . ?
Mo11 O27 Mo12 139.7(6) . . ?
Mo7 O29 Mo8 140.3(5) . . ?
Mo8 O31 Mo12 138.7(5) . 2_566 ?
Mo9 O32 Mo8 140.5(4) . . ?
Mo12 O33 Mo9 139.0(5) 2_566 . ?
Mo9 O35 Mo11 139.1(5) . . ?
Mo10 O36 Mo9 137.7(6) . . ?
Mo11 O37 Mo10 140.0(5) . . ?
Mo8 O38 Mo10 140.4(6) 2_566 . ?
P2 O40' O40 53.2(6) . 2_566 ?
P2 O40' Mo12 126.5(6) . . ?
O40 O40' Mo12 73.4(7) 2_566 . ?
P2 O40' Mo7 122.3(7) . . ?
O40 O40' Mo7 137.6(7) 2_566 . ?
Mo12 O40' Mo7 93.5(4) . . ?
P2 O40' Mo11 120.4(7) . . ?
O40 O40' Mo11 128.7(7) 2_566 . ?
Mo12 O40' Mo11 93.9(4) . . ?
Mo7 O40' Mo11 91.5(3) . . ?
P2 O40 O41' 58.7(6) . . ?
P2 O40 O41 58.5(6) . . ?
O41' O40 O41 97.1(9) . . ?
P2 O40 O40' 58.6(6) . 2_566 ?
O41' O40 O40' 95.7(8) . 2_566 ?
O41 O40 O40' 93.1(8) . 2_566 ?
P2 O40 Mo8 125.7(7) . . ?
O41' O40 Mo8 67.1(6) . . ?
O41 O40 Mo8 134.9(7) . . ?
O40' O40 Mo8 129.1(7) 2_566 . ?
P2 O40 Mo9 123.9(7) . . ?
O41' O40 Mo9 128.6(7) . . ?
O41 O40 Mo9 65.6(5) . . ?
O40' O40 Mo9 131.3(7) 2_566 . ?
Mo8 O40 Mo9 90.9(4) . . ?
P2 O40 Mo12 124.5(6) . 2_566 ?
O41' O40 Mo12 133.9(7) . 2_566 ?
O41 O40 Mo12 124.5(7) . 2_566 ?
O40' O40 Mo12 66.0(6) 2_566 2_566 ?
Mo8 O40 Mo12 91.4(5) . 2_566 ?
Mo9 O40 Mo12 89.9(4) . 2_566 ?
P2 O41' O40 54.0(6) . . ?
P2 O41' O41 54.3(5) . 2_566 ?
O40 O41' O41 91.9(7) . 2_566 ?
P2 O41' Mo8 126.7(7) . . ?
O40 O41' Mo8 72.8(6) . . ?
O41 O41' Mo8 134.3(8) 2_566 . ?
P2 O41' Mo10 122.3(6) . 2_566 ?
O40 O41' Mo10 136.3(7) . 2_566 ?
O41 O41' Mo10 68.1(5) 2_566 2_566 ?
Mo8 O41' Mo10 93.5(4) . 2_566 ?
P2 O41' Mo7 120.6(7) . . ?
O40 O41' Mo7 129.4(6) . . ?
O41 O41' Mo7 127.3(8) 2_566 . ?
Mo8 O41' Mo7 93.1(4) . . ?
Mo10 O41' Mo7 91.7(4) 2_566 . ?
P2 O41 O40 53.8(5) . . ?
P2 O41 O41' 54.3(5) . 2_566 ?
O40 O41 O41' 91.9(7) . 2_566 ?
P2 O41 Mo9 127.8(7) . . ?
O40 O41 Mo9 74.2(6) . . ?
O41' O41 Mo9 140.8(8) 2_566 . ?
P2 O41 Mo10 123.1(5) . . ?
O40 O41 Mo10 134.0(8) . . ?
O41' O41 Mo10 68.8(5) 2_566 . ?
Mo9 O41 Mo10 94.6(4) . . ?
C53 O44 Ni1 130.0(7) . . ?
Mo2 O45 Mo1 139.4(5) . . ?
C56 O46 Ni2 128.9(9) . . ?
C59 O47 Ni1 126.8(11) . . ?
O21 P1 O21 180.0 2_575 . ?
O21 P1 O22 67.6(6) 2_575 2_575 ?
O21 P1 O22 112.4(6) . 2_575 ?
O21 P1 O22 112.4(6) 2_575 . ?
O21 P1 O22 67.6(6) . . ?
O22 P1 O22 180.0 2_575 . ?
O21 P1 O21' 111.1(5) 2_575 2_575 ?
O21 P1 O21' 68.9(5) . 2_575 ?
O22 P1 O21' 70.1(5) 2_575 2_575 ?
O22 P1 O21' 109.9(5) . 2_575 ?
O21 P1 O21' 68.9(5) 2_575 . ?
O21 P1 O21' 111.1(5) . . ?
O22 P1 O21' 109.9(5) 2_575 . ?
O22 P1 O21' 70.1(5) . . ?
O21' P1 O21' 180.0 2_575 . ?
O21 P1 O22' 70.6(5) 2_575 2_575 ?
O21 P1 O22' 109.4(5) . 2_575 ?
O22 P1 O22' 109.2(5) 2_575 2_575 ?
O22 P1 O22' 70.8(5) . 2_575 ?
O21' P1 O22' 75.4(5) 2_575 2_575 ?
O21' P1 O22' 104.6(5) . 2_575 ?
O21 P1 O22' 109.4(5) 2_575 . ?
O21 P1 O22' 70.6(5) . . ?
O22 P1 O22' 70.8(5) 2_575 . ?
O22 P1 O22' 109.2(5) . . ?
O21' P1 O22' 104.6(5) 2_575 . ?
O21' P1 O22' 75.4(5) . . ?
O22' P1 O22' 180.0 2_575 . ?
O40 P2 O40 180.0 2_566 . ?
O40 P2 O41' 67.4(7) 2_566 2_566 ?
O40 P2 O41' 112.6(7) . 2_566 ?
O40 P2 O41' 112.6(7) 2_566 . ?
O40 P2 O41' 67.4(7) . . ?
O41' P2 O41' 180.0 2_566 . ?
O40 P2 O41 67.7(7) 2_566 2_566 ?
O40 P2 O41 112.3(7) . 2_566 ?
O41' P2 O41 108.6(6) 2_566 2_566 ?
O41' P2 O41 71.4(6) . 2_566 ?
O40 P2 O41 112.3(7) 2_566 . ?
O40 P2 O41 67.7(7) . . ?
O41' P2 O41 71.4(6) 2_566 . ?
O41' P2 O41 108.6(6) . . ?
O41 P2 O41 180.0 2_566 . ?
O40 P2 O40' 68.3(7) 2_566 . ?
O40 P2 O40' 111.7(7) . . ?
O41' P2 O40' 107.0(6) 2_566 . ?
O41' P2 O40' 73.0(6) . . ?
O41 P2 O40' 104.2(6) 2_566 . ?
O41 P2 O40' 75.8(6) . . ?
O40 P2 O40' 111.7(7) 2_566 2_566 ?
O40 P2 O40' 68.3(7) . 2_566 ?
O41' P2 O40' 73.0(6) 2_566 2_566 ?
O41' P2 O40' 107.0(6) . 2_566 ?
O41 P2 O40' 75.8(6) 2_566 2_566 ?
O41 P2 O40' 104.2(6) . 2_566 ?
O40' P2 O40' 180.0 . 2_566 ?
C9 S1 C3 106.9(5) . . ?
C40 S2 C5 109.1(5) . . ?
C38 S3 C21 106.9(5) . . ?
C23 S4 C13 108.9(5) . . ?
C58 S5 C8 104.0(7) 1_665 . ?
C16 S6 C17 100.4(6) . . ?
C30 S7 C29 101.1(6) . . ?
C44 S8 C43 101.9(5) . . ?
O47 Ni1 O47 180.0 2_665 . ?
O47 Ni1 O44 93.1(3) 2_665 2_665 ?
O47 Ni1 O44 86.9(3) . 2_665 ?
O47 Ni1 O44 86.9(3) 2_665 . ?
O47 Ni1 O44 93.1(3) . . ?
O44 Ni1 O44 180.0(5) 2_665 . ?
O47 Ni1 N2 87.7(3) 2_665 . ?
O47 Ni1 N2 92.3(3) . . ?
O44 Ni1 N2 91.9(3) 2_665 . ?
O44 Ni1 N2 88.1(3) . . ?
O47 Ni1 N2 92.3(3) 2_665 2_665 ?
O47 Ni1 N2 87.7(3) . 2_665 ?
O44 Ni1 N2 88.1(3) 2_665 2_665 ?
O44 Ni1 N2 91.9(3) . 2_665 ?
N2 Ni1 N2 180.0 . 2_665 ?
O46 Ni2 O1W 177.1(3) . . ?
O46 Ni2 N14 92.5(4) . . ?
O1W Ni2 N14 88.5(3) . . ?
O46 Ni2 N10 87.3(3) . 1_545 ?
O1W Ni2 N10 89.9(3) . 1_545 ?
N14 Ni2 N10 93.8(3) . 1_545 ?
O46 Ni2 O2W 93.5(4) . . ?
O1W Ni2 O2W 89.3(3) . . ?
N14 Ni2 O2W 88.9(3) . . ?
N10 Ni2 O2W 177.2(3) 1_545 . ?
O46 Ni2 N6 90.0(4) . . ?
O1W Ni2 N6 89.4(3) . . ?
N14 Ni2 N6 171.7(3) . . ?
N10 Ni2 N6 94.2(3) 1_545 . ?
O2W Ni2 N6 83.1(3) . . ?
O15 Mo1 O13 101.8(4) . . ?
O15 Mo1 O16 103.0(5) . . ?
O13 Mo1 O16 91.1(3) . . ?
O15 Mo1 O18 101.8(4) . . ?
O13 Mo1 O18 156.0(4) . . ?
O16 Mo1 O18 87.4(3) . . ?
O15 Mo1 O45 101.1(5) . . ?
O13 Mo1 O45 86.8(3) . . ?
O16 Mo1 O45 155.7(4) . . ?
O18 Mo1 O45 84.8(3) . . ?
O15 Mo1 O21' 158.7(4) . 2_575 ?
O13 Mo1 O21' 63.2(4) . 2_575 ?
O16 Mo1 O21' 92.8(4) . 2_575 ?
O18 Mo1 O21' 92.9(3) . 2_575 ?
O45 Mo1 O21' 64.7(4) . 2_575 ?
O15 Mo1 O21 160.3(4) . . ?
O13 Mo1 O21 94.3(4) . . ?
O16 Mo1 O21 64.9(3) . . ?
O18 Mo1 O21 63.5(3) . . ?
O45 Mo1 O21 91.0(4) . . ?
O21' Mo1 O21 41.0(3) 2_575 . ?
O10 Mo2 O45 103.1(4) . . ?
O10 Mo2 O8 101.5(4) . . ?
O45 Mo2 O8 90.1(4) . . ?
O10 Mo2 O11 102.5(4) . . ?
O45 Mo2 O11 88.4(3) . . ?
O8 Mo2 O11 155.7(4) . . ?
O10 Mo2 O9 101.6(4) . . ?
O45 Mo2 O9 155.3(4) . . ?
O8 Mo2 O9 86.3(4) . . ?
O11 Mo2 O9 85.0(4) . . ?
O10 Mo2 O22' 155.7(4) . 2_575 ?
O45 Mo2 O22' 95.5(4) . 2_575 ?
O8 Mo2 O22' 62.6(4) . 2_575 ?
O11 Mo2 O22' 93.4(4) . 2_575 ?
O9 Mo2 O22' 61.2(4) . 2_575 ?
O10 Mo2 O21' 159.7(4) . 2_575 ?
O45 Mo2 O21' 63.7(3) . 2_575 ?
O8 Mo2 O21' 94.2(4) . 2_575 ?
O11 Mo2 O21' 63.5(3) . 2_575 ?
O9 Mo2 O21' 92.1(4) . 2_575 ?
O22' Mo2 O21' 44.5(3) 2_575 2_575 ?
O14 Mo3 O12 101.5(4) . . ?
O14 Mo3 O11 102.5(4) . . ?
O12 Mo3 O11 91.2(4) . . ?
O14 Mo3 O13 101.6(4) . . ?
O12 Mo3 O13 156.7(4) . . ?
O11 Mo3 O13 87.2(3) . . ?
O14 Mo3 O6 101.0(4) . 2_575 ?
O12 Mo3 O6 87.3(3) . 2_575 ?
O11 Mo3 O6 156.3(4) . 2_575 ?
O13 Mo3 O6 85.0(3) . 2_575 ?
O14 Mo3 O21' 159.5(4) . 2_575 ?
O12 Mo3 O21' 95.7(4) . 2_575 ?
O11 Mo3 O21' 65.8(3) . 2_575 ?
O13 Mo3 O21' 62.5(4) . 2_575 ?
O6 Mo3 O21' 90.8(3) 2_575 2_575 ?
O14 Mo3 O22 158.5(4) . 2_575 ?
O12 Mo3 O22 64.0(3) . 2_575 ?
O11 Mo3 O22 94.0(4) . 2_575 ?
O13 Mo3 O22 92.9(4) . 2_575 ?
O6 Mo3 O22 64.2(3) 2_575 2_575 ?
O21' Mo3 O22 41.8(3) 2_575 2_575 ?
O17 Mo4 O9 103.7(5) . 2_575 ?
O17 Mo4 O20 100.9(4) . . ?
O9 Mo4 O20 92.1(4) 2_575 . ?
O17 Mo4 O16 101.7(4) . . ?
O9 Mo4 O16 154.5(4) 2_575 . ?
O20 Mo4 O16 85.7(3) . . ?
O17 Mo4 O7 102.9(4) . 2_575 ?
O9 Mo4 O7 87.1(3) 2_575 2_575 ?
O20 Mo4 O7 155.7(4) . 2_575 ?
O16 Mo4 O7 84.8(4) . 2_575 ?
O17 Mo4 O22' 159.8(4) . . ?
O9 Mo4 O22' 64.2(4) 2_575 . ?
O20 Mo4 O22' 95.8(4) . . ?
O16 Mo4 O22' 90.7(4) . . ?
O7 Mo4 O22' 62.1(4) 2_575 . ?
O5 Mo5 O18 102.5(4) . . ?
O5 Mo5 O19 102.6(4) . . ?
O18 Mo5 O19 89.7(3) . . ?
O5 Mo5 O20 101.3(4) . . ?
O18 Mo5 O20 87.9(3) . . ?
O19 Mo5 O20 156.0(4) . . ?
O5 Mo5 O12 101.3(4) . 2_575 ?
O18 Mo5 O12 156.2(4) . 2_575 ?
O19 Mo5 O12 86.4(3) . 2_575 ?
O20 Mo5 O12 86.2(3) . 2_575 ?
O5 Mo5 O22 159.5(4) . . ?
O18 Mo5 O22 93.3(3) . . ?
O19 Mo5 O22 64.0(3) . . ?
O20 Mo5 O22 92.2(3) . . ?
O12 Mo5 O22 64.0(3) 2_575 . ?
O5 Mo5 O21 160.5(4) . . ?
O18 Mo5 O21 64.4(3) . . ?
O19 Mo5 O21 92.1(4) . . ?
O20 Mo5 O21 65.4(3) . . ?
O12 Mo5 O21 92.2(4) 2_575 . ?
O22 Mo5 O21 39.9(3) . . ?
O43 Mo6 O7 104.1(5) . . ?
O43 Mo6 O6 100.9(4) . . ?
O7 Mo6 O6 89.9(4) . . ?
O43 Mo6 O8 102.6(4) . . ?
O7 Mo6 O8 87.3(4) . . ?
O6 Mo6 O8 156.3(4) . . ?
O43 Mo6 O19 99.2(4) . . ?
O7 Mo6 O19 156.6(4) . . ?
O6 Mo6 O19 86.9(3) . . ?
O8 Mo6 O19 86.4(4) . . ?
O43 Mo6 O22' 161.0(4) . 2_575 ?
O7 Mo6 O22' 63.0(4) . 2_575 ?
O6 Mo6 O22' 93.4(4) . 2_575 ?
O8 Mo6 O22' 64.5(4) . 2_575 ?
O19 Mo6 O22' 94.1(4) . 2_575 ?
O43 Mo6 O22 155.9(3) . . ?
O7 Mo6 O22 95.2(4) . . ?
O6 Mo6 O22 64.3(3) . . ?
O8 Mo6 O22 92.5(4) . . ?
O19 Mo6 O22 62.7(3) . . ?
O22' Mo6 O22 43.1(3) 2_575 . ?
O42 Mo7 O26 103.5(4) . . ?
O42 Mo7 O29 101.7(4) . . ?
O26 Mo7 O29 94.1(4) . . ?
O42 Mo7 O24 101.3(5) . . ?
O26 Mo7 O24 87.4(4) . . ?
O29 Mo7 O24 156.0(4) . . ?
O42 Mo7 O25 101.1(4) . . ?
O26 Mo7 O25 154.7(4) . . ?
O29 Mo7 O25 86.6(3) . . ?
O24 Mo7 O25 82.1(4) . . ?
O42 Mo7 O40' 159.0(5) . . ?
O26 Mo7 O40' 64.6(4) . . ?
O29 Mo7 O40' 96.6(5) . . ?
O24 Mo7 O40' 62.5(5) . . ?
O25 Mo7 O40' 90.2(4) . . ?
O42 Mo7 O41' 156.8(4) . . ?
O26 Mo7 O41' 94.8(4) . . ?
O29 Mo7 O41' 62.4(4) . . ?
O24 Mo7 O41' 93.5(4) . . ?
O25 Mo7 O41' 63.1(3) . . ?
O40' Mo7 O41' 43.8(4) . . ?
O30 Mo8 O31 100.7(5) . . ?
O30 Mo8 O38 104.1(4) . 2_566 ?
O31 Mo8 O38 93.8(4) . 2_566 ?
O30 Mo8 O29 101.9(5) . . ?
O31 Mo8 O29 156.6(4) . . ?
O38 Mo8 O29 86.7(3) 2_566 . ?
O30 Mo8 O32 101.0(4) . . ?
O31 Mo8 O32 87.0(3) . . ?
O38 Mo8 O32 154.3(4) 2_566 . ?
O29 Mo8 O32 82.6(3) . . ?
O30 Mo8 O41' 160.6(5) . . ?
O31 Mo8 O41' 95.4(4) . . ?
O38 Mo8 O41' 63.9(4) 2_566 . ?
O29 Mo8 O41' 63.8(4) . . ?
O32 Mo8 O41' 90.4(4) . . ?
O30 Mo8 O40 158.9(5) . . ?
O31 Mo8 O40 65.9(4) . . ?
O38 Mo8 O40 93.4(4) 2_566 . ?
O29 Mo8 O40 90.6(4) . . ?
O32 Mo8 O40 63.5(3) . . ?
O41' Mo8 O40 40.1(4) . . ?
O34 Mo9 O32 103.2(4) . . ?
O34 Mo9 O35 102.7(5) . . ?
O32 Mo9 O35 92.4(4) . . ?
O34 Mo9 O33 100.2(4) . . ?
O32 Mo9 O33 87.8(3) . . ?
O35 Mo9 O33 156.4(4) . . ?
O34 Mo9 O36 100.1(5) . . ?
O32 Mo9 O36 156.1(4) . . ?
O35 Mo9 O36 87.6(3) . . ?
O33 Mo9 O36 82.9(3) . . ?
O34 Mo9 O41 159.7(4) . . ?
O32 Mo9 O41 94.5(4) . . ?
O35 Mo9 O41 66.2(4) . . ?
O33 Mo9 O41 90.2(4) . . ?
O36 Mo9 O41 63.7(4) . . ?
O34 Mo9 O40 159.4(5) . . ?
O32 Mo9 O40 64.2(4) . . ?
O35 Mo9 O40 94.3(5) . . ?
O33 Mo9 O40 64.6(4) . . ?
O36 Mo9 O40 92.0(4) . . ?
O41 Mo9 O40 40.2(4) . . ?
O39 Mo10 O25 102.5(4) . 2_566 ?
O39 Mo10 O36 101.7(4) . . ?
O25 Mo10 O36 92.4(4) 2_566 . ?
O39 Mo10 O38 101.1(4) . . ?
O25 Mo10 O38 88.0(4) 2_566 . ?
O36 Mo10 O38 156.5(4) . . ?
O39 Mo10 O37 100.8(4) . . ?
O25 Mo10 O37 156.4(4) 2_566 . ?
O36 Mo10 O37 86.7(4) . . ?
O38 Mo10 O37 83.7(4) . . ?
O39 Mo10 O41 158.6(3) . . ?
O25 Mo10 O41 93.7(4) 2_566 . ?
O36 Mo10 O41 63.3(4) . . ?
O38 Mo10 O41 93.3(4) . . ?
O37 Mo10 O41 64.9(4) . . ?
O39 Mo10 O41' 158.0(4) . 2_566 ?
O25 Mo10 O41' 65.7(4) 2_566 2_566 ?
O36 Mo10 O41' 97.4(5) . 2_566 ?
O38 Mo10 O41' 61.6(4) . 2_566 ?
O37 Mo10 O41' 91.1(4) . 2_566 ?
O41 Mo10 O41' 43.1(3) . 2_566 ?
O28 Mo11 O37 102.3(4) . . ?
O28 Mo11 O27 101.5(5) . . ?
O37 Mo11 O27 94.0(5) . . ?
O28 Mo11 O35 102.2(4) . . ?
O37 Mo11 O35 87.1(4) . . ?
O27 Mo11 O35 155.4(4) . . ?
O28 Mo11 O26 101.7(4) . . ?
O37 Mo11 O26 155.4(4) . . ?
O27 Mo11 O26 86.1(4) . . ?
O35 Mo11 O26 83.0(4) . . ?
O28 Mo11 O40' 156.9(4) . . ?
O37 Mo11 O40' 95.6(4) . . ?
O27 Mo11 O40' 62.3(5) . . ?
O35 Mo11 O40' 93.1(5) . . ?
O26 Mo11 O40' 62.8(4) . . ?
O23 Mo12 O33 101.8(5) . 2_566 ?
O23 Mo12 O24 102.2(6) . . ?
O33 Mo12 O24 93.7(4) 2_566 . ?
O23 Mo12 O27 101.6(5) . . ?
O33 Mo12 O27 155.8(4) 2_566 . ?
O24 Mo12 O27 87.4(4) . . ?
O23 Mo12 O31 100.5(5) . 2_566 ?
O33 Mo12 O31 86.9(3) 2_566 2_566 ?
O24 Mo12 O31 156.7(5) . 2_566 ?
O27 Mo12 O31 82.7(4) . 2_566 ?
O23 Mo12 O40' 159.8(5) . . ?
O33 Mo12 O40' 95.0(4) 2_566 . ?
O24 Mo12 O40' 65.3(4) . . ?
O27 Mo12 O40' 63.5(4) . . ?
O31 Mo12 O40' 91.4(4) 2_566 . ?
O23 Mo12 O40 159.2(5) . 2_566 ?
O33 Mo12 O40 65.9(4) 2_566 2_566 ?
O24 Mo12 O40 95.5(5) . 2_566 ?
O27 Mo12 O40 89.9(4) . 2_566 ?
O31 Mo12 O40 63.5(4) 2_566 2_566 ?
O40' Mo12 O40 40.5(3) . 2_566 ?

loop_
_geom_bond_atom_site_label_1
_geom_bond_atom_site_label_2
_geom_bond_distance
_geom_bond_site_symmetry_2
_geom_bond_publ_flag
C1 C2 1.384(16) . ?
C1 C6 1.389(14) . ?
C1 C50 1.512(15) . ?
C2 C3 1.384(15) . ?
C3 C4 1.380(13) . ?
C3 S1 1.747(12) . ?
C4 O1 1.374(12) . ?
C4 C5 1.404(15) . ?
C5 C6 1.379(13) . ?
C5 S2 1.762(10) . ?
C7 C8 1.397(17) . ?
C7 O1 1.451(13) . ?
C8 S5 1.808(12) . ?
C9 C10 1.392(16) . ?
C9 C14 1.420(18) . ?
C9 S1 1.725(16) . ?
C10 C11 1.329(17) . ?
C11 C12 1.398(18) . ?
C11 C46 1.567(19) . ?
C12 C13 1.387(16) . ?
C13 C14 1.371(18) . ?
C13 S4 1.789(14) . ?
C14 O2 1.374(13) . ?
C15 O2 1.392(14) . ?
C15 C16 1.557(17) . ?
C16 S6 1.745(13) . ?
C17 N4 1.307(11) . ?
C17 N1 1.311(12) . ?
C17 S6 1.752(11) . ?
C18 N4 1.481(13) . ?
C19 C55 1.373(14) . ?
C19 C20 1.386(12) . ?
C19 C24 1.540(14) . ?
C20 C21 1.394(13) . ?
C21 C22 1.393(14) . ?
C21 S3 1.763(9) . ?
C22 C23 1.369(13) . ?
C22 O3 1.378(11) . ?
C23 C55 1.371(13) . ?
C23 S4 1.766(10) . ?
C24 C27 1.449(16) . ?
C24 C26 1.549(16) . ?
C24 C25 1.565(18) . ?
C28 O3 1.366(14) . ?
C28 C29 1.558(15) . ?
C29 S7 1.775(14) . ?
C30 N5 1.317(13) . ?
C30 N8 1.326(14) . ?
C30 S7 1.693(12) . ?
C31 N8 1.482(13) . ?
C32 C35 1.499(17) . ?
C32 C34 1.532(17) . ?
C32 C36 1.541(12) . ?
C32 C33 1.544(19) . ?
C36 C41 1.345(14) . ?
C36 C37 1.384(14) . ?
C37 C38 1.405(12) . ?
C38 C39 1.381(14) . ?
C38 S3 1.742(11) . ?
C39 C40 1.386(13) . ?
C39 O4 1.388(10) . ?
C40 C41 1.408(11) . ?
C40 S2 1.754(10) . ?
C42 O4 1.399(11) . ?
C42 C43 1.483(13) . ?
C43 S8 1.796(11) . ?
C44 N9 1.330(11) . ?
C44 N12 1.330(12) . ?
C44 S8 1.706(11) . ?
C45 N12 1.464(12) . ?
C46 C47 1.440(18) . ?
C46 C49 1.47(2) . ?
C46 C48 1.55(2) . ?
C50 C52 1.44(2) . ?
C50 C51 1.480(18) . ?
C50 C54 1.60(2) . ?
C53 O44 1.411(14) . ?
C56 O46 1.347(16) . ?
C57 N16 1.468(12) . ?
C58 N16 1.329(13) . ?
C58 N15 1.333(13) . ?
C58 S5 1.710(12) 1_445 ?
C59 O47 1.37(2) . ?
N1 N2 1.377(10) . ?
N2 N3 1.291(11) . ?
N2 Ni1 2.069(9) . ?
N3 N4 1.316(11) . ?
N5 N6 1.350(12) . ?
N6 N7 1.301(11) . ?
N6 Ni2 2.092(9) . ?
N7 N8 1.311(12) . ?
N9 N10 1.329(11) . ?
N10 N11 1.306(11) . ?
N10 Ni2 2.082(8) 1_565 ?
N11 N12 1.341(11) . ?
N13 N14 1.286(10) . ?
N13 N16 1.319(11) . ?
N14 N15 1.350(12) . ?
N14 Ni2 2.075(8) . ?
O1W Ni2 2.059(7) . ?
O2W Ni2 2.091(7) . ?
O5 Mo5 1.653(6) . ?
O6 Mo6 1.872(8) . ?
O6 Mo3 1.913(7) 2_575 ?
O7 Mo6 1.857(8) . ?
O7 Mo4 1.930(7) 2_575 ?
O8 Mo2 1.860(9) . ?
O8 Mo6 1.894(9) . ?
O9 Mo4 1.833(8) 2_575 ?
O9 Mo2 1.904(9) . ?
O10 Mo2 1.644(6) . ?
O11 Mo3 1.872(7) . ?
O11 Mo2 1.899(7) . ?
O12 Mo3 1.860(7) . ?
O12 Mo5 1.915(7) 2_575 ?
O13 Mo1 1.868(7) . ?
O13 Mo3 1.912(7) . ?
O14 Mo3 1.634(6) . ?
O15 Mo1 1.636(7) . ?
O16 Mo1 1.873(8) . ?
O16 Mo4 1.910(8) . ?
O17 Mo4 1.625(7) . ?
O18 Mo5 1.848(6) . ?
O18 Mo1 1.908(7) . ?
O19 Mo5 1.861(7) . ?
O19 Mo6 1.901(7) . ?
O20 Mo4 1.868(7) . ?
O20 Mo5 1.898(7) . ?
O21' P1 1.531(10) . ?
O21' O21 1.708(13) 2_575 ?
O21' O22 1.748(14) . ?
O21' Mo1 2.417(10) 2_575 ?
O21' Mo3 2.429(10) 2_575 ?
O21' Mo2 2.516(10) 2_575 ?
O21 P1 1.487(10) . ?
O21 O22 1.670(15) . ?
O21 O22' 1.772(14) . ?
O21 Mo5 2.451(10) . ?
O21 Mo1 2.463(10) . ?
O22' P1 1.578(10) . ?
O22' O22 1.792(13) 2_575 ?
O22' Mo6 2.395(10) 2_575 ?
O22' Mo4 2.400(10) . ?
O22' Mo2 2.499(10) 2_575 ?
O22 P1 1.513(9) . ?
O22 Mo5 2.439(10) . ?
O22 Mo3 2.466(10) 2_575 ?
O22 Mo6 2.481(10) . ?
O23 Mo12 1.644(10) . ?
O24 Mo12 1.831(9) . ?
O24 Mo7 1.947(10) . ?
O25 Mo10 1.820(7) 2_566 ?
O25 Mo7 1.978(7) . ?
O26 Mo7 1.833(9) . ?
O26 Mo11 1.927(10) . ?
O27 Mo11 1.852(10) . ?
O27 Mo12 1.948(10) . ?
O28 Mo11 1.641(6) . ?
O29 Mo7 1.838(10) . ?
O29 Mo8 1.934(8) . ?
O30 Mo8 1.646(8) . ?
O31 Mo8 1.828(8) . ?
O31 Mo12 1.983(8) 2_566 ?
O32 Mo9 1.825(7) . ?
O32 Mo8 1.943(7) . ?
O33 Mo12 1.824(7) 2_566 ?
O33 Mo9 1.954(8) . ?
O34 Mo9 1.648(7) . ?
O35 Mo9 1.851(9) . ?
O35 Mo11 1.922(11) . ?
O36 Mo10 1.839(9) . ?
O36 Mo9 1.956(8) . ?
O37 Mo11 1.826(8) . ?
O37 Mo10 1.942(7) . ?
O38 Mo8 1.844(7) 2_566 ?
O38 Mo10 1.910(9) . ?
O39 Mo10 1.648(6) . ?
O40' P2 1.560(12) . ?
O40' O40 1.699(14) 2_566 ?
O40' Mo12 2.390(15) . ?
O40' Mo7 2.456(10) . ?
O40' Mo11 2.492(11) . ?
O40 P2 1.463(13) . ?
O40 O41' 1.671(17) . ?
O40 O41 1.678(17) . ?
O40 Mo8 2.476(12) . ?
O40 Mo9 2.501(11) . ?
O40 Mo12 2.507(13) 2_566 ?
O41' P2 1.546(11) . ?
O41' O41 1.805(15) 2_566 ?
O41' Mo8 2.387(13) . ?
O41' Mo10 2.462(11) 2_566 ?
O41' Mo7 2.497(11) . ?
O41 P2 1.546(10) . ?
O41 Mo9 2.366(12) . ?
O41 Mo10 2.450(11) . ?
O42 Mo7 1.660(6) . ?
O43 Mo6 1.596(6) . ?
O44 Ni1 2.057(7) . ?
O45 Mo2 1.831(8) . ?
O45 Mo1 1.944(7) . ?
O46 Ni2 2.043(8) . ?
O47 Ni1 2.017(8) . ?

loop_
_geom_hbond_atom_site_label_D
_geom_hbond_atom_site_label_H
_geom_hbond_atom_site_label_A
_geom_hbond_distance_DH
_geom_hbond_distance_HA
_geom_hbond_distance_DA
_geom_hbond_angle_DHA
_geom_hbond_site_symmetry_A
_geom_hbond_publ_flag
C7 H7B S2 0.97 2.88 3.430(15) 116.7 . yes
C15 H15A N1 0.97 2.61 3.230(15) 122.2 . yes
C15 H15B S1 0.97 3.01 3.502(14) 112.9 . yes
C18 H18B O45 0.96 2.63 3.175(14) 116.5 . yes
C28 H28A S4 0.97 2.78 3.363(12) 119.2 . yes
C28 H28B N5 0.97 2.65 3.175(14) 114.5 . yes
C31 H31A S7 0.96 2.67 3.142(15) 110.5 . yes
C31 H31B O32 0.96 2.47 3.118(14) 125.0 1_655 yes
C42 H42A N9 0.97 2.49 3.172(14) 127.6 . yes
C42 H42B S3 0.97 2.85 3.414(11) 117.9 . yes
C45 H45B O11 0.96 2.46 3.115(12) 125.0 2_575 yes
C45 H45C S1 0.96 2.90 3.520(15) 123.6 1_455 yes
C53 H53A S4 0.96 2.76 3.495(14) 133.6 . yes
C53 H53C N3 0.96 2.58 3.260(16) 128.1 2_665 yes
C57 H57C O36 0.96 2.55 3.303(16) 135.8 . yes
C59 H59A O16 0.96 2.16 3.11(2) 172.3 2_565 yes
C7 H7B S2 0.97 2.88 3.430(15) 116.7 . yes
C15 H15A N1 0.97 2.61 3.230(15) 122.2 . yes
C15 H15B S1 0.97 3.01 3.502(14) 112.9 . yes
C18 H18B O45 0.96 2.63 3.175(14) 116.5 . yes
C28 H28A S4 0.97 2.78 3.363(12) 119.2 . yes
C28 H28B N5 0.97 2.65 3.175(14) 114.5 . yes
C31 H31A S7 0.96 2.67 3.142(15) 110.5 . yes
C31 H31B O32 0.96 2.47 3.118(14) 125.0 1_655 yes
C42 H42A N9 0.97 2.49 3.172(14) 127.6 . yes
C42 H42B S3 0.97 2.85 3.414(11) 117.9 . yes
C45 H45B O11 0.96 2.46 3.115(12) 125.0 2_575 yes
C45 H45C S1 0.96 2.90 3.520(15) 123.6 1_455 yes
C53 H53A S4 0.96 2.76 3.495(14) 133.6 . yes
C53 H53C N3 0.96 2.58 3.260(16) 128.1 2_665 yes
C57 H57C O36 0.96 2.55 3.303(16) 135.8 . yes
C59 H59A O16 0.96 2.16 3.11(2) 172.3 2_565 yes
